data_2104194
loop_
_publ_author_name
'Cobo, Justo'
'Trilleras, Jorge'
'Quiroga, Jairo'
'Marchal, Antonio'
'Nogueras, Manuel'
'Low, John N.'
'Glidewell, Christopher'

_publ_section_title
;
 <i>N</i>^6^-Substituted 2-amino-4-chloro-5-formylpyrimidines: puckered
 <i>versus</i> planar pyrimidine rings, and hydrogen-bonded aggregation
 in zero, one, two and three dimensions
;
_journal_coeditor_code BM5057
_journal_issue 5
_journal_name_full 'Acta Crystallographica Section B'
_journal_page_first 596
_journal_page_last 609
_journal_paper_doi 10.1107/S0108768108019915
_journal_volume 64
_journal_year 2008
_chemical_formula_moiety 'C12 H11 Cl N4 O'
_chemical_formula_sum 'C12 H11 Cl N4 O'
_chemical_formula_weight 262.70
_chemical_name_systematic
;
 ?
;
_space_group_IT_number 2
_symmetry_cell_setting triclinic
_symmetry_space_group_name_Hall '-P 1'
_symmetry_space_group_name_H-M 'P -1'
_atom_sites_solution_hydrogens geom
_atom_sites_solution_primary direct
_atom_sites_solution_secondary difmap
_cell_angle_alpha 84.590(16)
_cell_angle_beta 82.363(14)
_cell_angle_gamma 78.687(14)
_cell_formula_units_Z 2
_cell_length_a 7.0568(7)
_cell_length_b 8.211(2)
_cell_length_c 10.565(3)
_cell_measurement_reflns_used 2729
_cell_measurement_temperature 120(2)
_cell_measurement_theta_max 27.49
_cell_measurement_theta_min 3.09
_cell_volume 593.5(2)
_computing_cell_refinement 'DIRAX/LSQ (Duisenberg et al., 2000)'
_computing_data_collection 'COLLECT (Hooft, 1999)'
_computing_data_reduction 'EVALCCD (Duisenberg et al., 2003)'
_computing_molecular_graphics 'PLATON (Spek, 2003)'
_computing_publication_material 'SHELXL-97 and PRPKAPPA (Ferguson, 1999)'
_computing_structure_refinement 'OSCAIL (McArdle, 2003) and SHELXL-97 (Sheldrick, 1997)'
_computing_structure_solution 'Sir2004 (Burla et al., 2005)'
_diffrn_ambient_temperature 120(2)
_diffrn_measured_fraction_theta_full 0.999
_diffrn_measured_fraction_theta_max 0.999
_diffrn_measurement_device_type 'Bruker-Nonius KappaCCD'
_diffrn_measurement_method '\f & \w scans'
_diffrn_radiation_monochromator graphite
_diffrn_radiation_source 'Bruker-Nonius FR591 rotating anode'
_diffrn_radiation_type 'Mo K\a'
_diffrn_radiation_wavelength 0.71073
_diffrn_reflns_av_R_equivalents 0.0610
_diffrn_reflns_av_sigmaI/netI 0.0591
_diffrn_reflns_limit_h_max 9
_diffrn_reflns_limit_h_min -9
_diffrn_reflns_limit_k_max 10
_diffrn_reflns_limit_k_min -10
_diffrn_reflns_limit_l_max 13
_diffrn_reflns_limit_l_min -13
_diffrn_reflns_number 15054
_diffrn_reflns_theta_full 27.49
_diffrn_reflns_theta_max 27.49
_diffrn_reflns_theta_min 3.09
_diffrn_standards_decay_% 0
_diffrn_standards_number 0
_exptl_absorpt_coefficient_mu 0.315
_exptl_absorpt_correction_T_max 0.960
_exptl_absorpt_correction_T_min 0.882
_exptl_absorpt_correction_type multi-scan
_exptl_absorpt_process_details 'SADABS 2.10 (Sheldrick, 2003)'
_exptl_crystal_colour colourless
_exptl_crystal_density_diffrn 1.470
_exptl_crystal_density_method 'not measured'
_exptl_crystal_description block
_exptl_crystal_F_000 272
_exptl_crystal_size_max 0.41
_exptl_crystal_size_mid 0.20
_exptl_crystal_size_min 0.13
_refine_diff_density_max 0.495
_refine_diff_density_min -0.590
_refine_ls_extinction_method none
_refine_ls_goodness_of_fit_ref 1.059
_refine_ls_hydrogen_treatment constr
_refine_ls_matrix_type full
_refine_ls_number_parameters 163
_refine_ls_number_reflns 2729
_refine_ls_number_restraints 0
_refine_ls_restrained_S_all 1.059
_refine_ls_R_factor_all 0.1070
_refine_ls_R_factor_gt 0.0523
_refine_ls_shift/su_max 0.000
_refine_ls_shift/su_mean 0.000
_refine_ls_structure_factor_coef Fsqd
_refine_ls_weighting_details 'w=1/[\s^2^(Fo^2^)+(0.0602P)^2^+0.5473P] where P=(Fo^2^+2Fc^2^)/3'
_refine_ls_weighting_scheme calc
_refine_ls_wR_factor_gt 0.1134
_refine_ls_wR_factor_ref 0.1443
_reflns_number_gt 1754
_reflns_number_total 2729
_reflns_threshold_expression I>2\s(I)
_cod_data_source_file bm5057.cif
_cod_data_source_block VII
_cod_depositor_comments
;
The following automatic conversions were performed:
'_exptl_absorpt_correction_type' value 'Multi-scan' changed to
'multi-scan' according to
'/home/saulius/struct/CIF-dictionaries/cif_core.dic' dictionary named
'cif_core.dic' version 2.4.1 from 2010-06-29.

Automatic conversion script
Id: cif_fix_enum 1527 2010-12-29 10:47:43Z saulius 

The following automatic conversions were performed:

'_exptl_absorpt_correction_type' value 'Multi-scan' changed to
'multi-scan' according to
/home/saulius/struct/CIF-dictionaries/cif_core.dic dictionary named
'cif_core.dic' version 2.4.1 from 2010-06-29.

Automatic conversion script
Id: cif_fix_values 1715 2011-07-08 13:25:40Z adriana 
;
_cod_database_code 2104194

loop_
_symmetry_equiv_pos_as_xyz
'x, y, z'
'-x, -y, -z'

loop_
_atom_site_type_symbol
_atom_site_label
_atom_site_fract_x
_atom_site_fract_y
_atom_site_fract_z
_atom_site_U_iso_or_equiv
_atom_site_adp_type
_atom_site_calc_flag
_atom_site_refinement_flags
_atom_site_occupancy
Cl Cl4 0.63213(10) 0.04943(9) -0.23227(6) 0.0276(2) Uani d . 1
O O51 0.1179(3) 0.3852(3) -0.09322(19) 0.0328(5) Uani d . 1
N N1 0.5938(3) 0.2896(3) 0.1345(2) 0.0214(5) Uani d . 1
N N2 0.9020(3) 0.1404(3) 0.1475(2) 0.0281(6) Uani d . 1
N N3 0.7625(3) 0.1070(3) -0.0284(2) 0.0207(5) Uani d . 1
N N61 0.2808(3) 0.4306(3) 0.1178(2) 0.0223(5) Uani d . 1
C C2 0.7471(4) 0.1828(3) 0.0836(2) 0.0215(6) Uani d . 1
C C4 0.6083(4) 0.1468(3) -0.0899(2) 0.0212(6) Uani d . 1
C C5 0.4359(4) 0.2557(3) -0.0510(2) 0.0211(6) Uani d . 1
C C6 0.4376(4) 0.3261(3) 0.0686(2) 0.0201(6) Uani d . 1
C C51 0.2720(4) 0.2909(4) -0.1231(3) 0.0272(6) Uani d . 1
C C61 0.1972(4) 0.3800(3) 0.3512(3) 0.0236(6) Uani d . 1
C C62 -0.0008(4) 0.3746(3) 0.3802(3) 0.0255(6) Uani d . 1
C C63 -0.0638(4) 0.2696(4) 0.4798(3) 0.0296(7) Uani d . 1
C C64 0.0675(5) 0.1682(4) 0.5527(3) 0.0317(7) Uani d . 1
C C65 0.2640(5) 0.1714(4) 0.5244(3) 0.0328(7) Uani d . 1
C C66 0.3288(4) 0.2768(4) 0.4246(3) 0.0288(7) Uani d . 1
C C67 0.2650(4) 0.4976(3) 0.2433(2) 0.0230(6) Uani d . 1
H H2A 1.0005 0.0661 0.1163 0.034 Uiso d R 1
H H2B 0.9094 0.1923 0.2154 0.034 Uiso d R 1
H H61 0.1563 0.4587 0.0722 0.027 Uiso d R 1
H H51 0.2838 0.2368 -0.2002 0.033 Uiso calc R 1
H H62 -0.0926 0.4438 0.3310 0.031 Uiso calc R 1
H H63 -0.1987 0.2670 0.4984 0.036 Uiso calc R 1
H H64 0.0232 0.0968 0.6216 0.038 Uiso calc R 1
H H65 0.3550 0.1011 0.5737 0.039 Uiso calc R 1
H H66 0.4639 0.2787 0.4063 0.035 Uiso calc R 1
H H67A 0.1722 0.6050 0.2442 0.028 Uiso calc R 1
H H67B 0.3935 0.5193 0.2574 0.028 Uiso calc R 1

loop_
_atom_site_aniso_label
_atom_site_aniso_U_11
_atom_site_aniso_U_22
_atom_site_aniso_U_33
_atom_site_aniso_U_12
_atom_site_aniso_U_13
_atom_site_aniso_U_23
Cl4 0.0278(4) 0.0324(4) 0.0228(4) -0.0022(3) -0.0036(3) -0.0087(3)
O51 0.0226(10) 0.0432(13) 0.0301(11) 0.0039(9) -0.0054(9) -0.0079(9)
N1 0.0179(11) 0.0255(12) 0.0206(11) -0.0030(9) -0.0016(9) -0.0039(9)
N2 0.0229(12) 0.0349(14) 0.0257(13) 0.0028(10) -0.0074(10) -0.0095(11)
N3 0.0188(11) 0.0233(12) 0.0198(12) -0.0022(9) -0.0026(9) -0.0031(9)
N61 0.0205(11) 0.0255(12) 0.0190(11) 0.0002(9) -0.0010(9) -0.0042(9)
C2 0.0232(14) 0.0223(14) 0.0192(14) -0.0055(11) -0.0024(11) 0.0000(11)
C4 0.0231(14) 0.0222(14) 0.0182(13) -0.0052(11) 0.0007(11) -0.0027(11)
C5 0.0223(13) 0.0237(14) 0.0176(13) -0.0060(11) -0.0012(11) -0.0005(11)
C6 0.0204(13) 0.0201(14) 0.0195(13) -0.0057(11) 0.0006(11) 0.0000(11)
C51 0.0255(15) 0.0344(17) 0.0214(14) -0.0031(13) -0.0022(12) -0.0066(12)
C61 0.0276(15) 0.0225(14) 0.0208(14) -0.0010(11) -0.0033(11) -0.0089(11)
C62 0.0269(15) 0.0271(15) 0.0229(15) -0.0031(12) -0.0050(12) -0.0057(12)
C63 0.0321(16) 0.0327(16) 0.0259(15) -0.0096(13) -0.0011(13) -0.0074(13)
C64 0.0450(19) 0.0282(16) 0.0213(15) -0.0099(14) 0.0033(13) -0.0020(12)
C65 0.0422(18) 0.0324(17) 0.0216(15) 0.0006(14) -0.0057(13) -0.0040(12)
C66 0.0263(15) 0.0350(17) 0.0237(15) 0.0019(13) -0.0050(12) -0.0085(13)
C67 0.0242(14) 0.0242(15) 0.0208(14) -0.0038(11) -0.0011(11) -0.0061(11)

loop_
_atom_type_symbol
_atom_type_description
_atom_type_scat_dispersion_real
_atom_type_scat_dispersion_imag
_atom_type_scat_source
C C 0.0033 0.0016 'International Tables Vol C Tables 4.2.6.8 and 6.1.1.4'
H H 0.0000 0.0000 'International Tables Vol C Tables 4.2.6.8 and 6.1.1.4'
Cl Cl 0.1484 0.1585 'International Tables Vol C Tables 4.2.6.8 and 6.1.1.4'
N N 0.0061 0.0033 'International Tables Vol C Tables 4.2.6.8 and 6.1.1.4'
O O 0.0106 0.0060 'International Tables Vol C Tables 4.2.6.8 and 6.1.1.4'

loop_
_geom_angle_atom_site_label_1
_geom_angle_atom_site_label_2
_geom_angle_atom_site_label_3
_geom_angle
_geom_angle_publ_flag
C2 N1 C6 116.5(2) no
C2 N2 H2A 118.4 no
C2 N2 H2B 120.4 no
H2A N2 H2B 121.0 no
C4 N3 C2 114.7(2) no
C6 N61 C67 123.3(2) no
C6 N61 H61 120.7 no
C67 N61 H61 115.7 no
N2 C2 N1 118.3(2) no
N2 C2 N3 114.9(2) no
N1 C2 N3 126.9(2) no
N3 C4 C5 126.2(2) no
N3 C4 Cl4 113.71(19) no
C5 C4 Cl4 120.1(2) no
C4 C5 C51 122.7(2) no
C4 C5 C6 113.7(2) no
C51 C5 C6 123.5(2) no
N61 C6 N1 118.0(2) no
N61 C6 C5 119.9(2) no
N1 C6 C5 122.0(2) no
O51 C51 C5 125.3(3) no
O51 C51 H51 117.4 no
C5 C51 H51 117.4 no
C66 C61 C62 118.6(3) no
C66 C61 C67 121.1(3) no
C62 C61 C67 120.3(2) no
C63 C62 C61 120.5(3) no
C63 C62 H62 119.7 no
C61 C62 H62 119.7 no
C62 C63 C64 120.6(3) no
C62 C63 H63 119.7 no
C64 C63 H63 119.7 no
C63 C64 C65 119.5(3) no
C63 C64 H64 120.3 no
C65 C64 H64 120.3 no
C64 C65 C66 120.3(3) no
C64 C65 H65 119.8 no
C66 C65 H65 119.8 no
C65 C66 C61 120.5(3) no
C65 C66 H66 119.8 no
C61 C66 H66 119.8 no
N61 C67 C61 112.3(2) no
N61 C67 H67A 109.2 no
C61 C67 H67A 109.2 no
N61 C67 H67B 109.2 no
C61 C67 H67B 109.2 no
H67A C67 H67B 107.9 no

loop_
_geom_bond_atom_site_label_1
_geom_bond_atom_site_label_2
_geom_bond_distance
_geom_bond_publ_flag
Cl4 C4 1.743(3) no
O51 C51 1.227(3) no
N1 C2 1.338(3) no
N1 C6 1.351(3) no
N2 C2 1.332(3) no
N2 H2A 0.88 no
N2 H2B 0.88 no
N3 C4 1.312(3) no
N3 C2 1.370(3) no
N61 C6 1.338(3) no
N61 C67 1.466(3) no
N61 H61 1.0337 no
C4 C5 1.399(4) no
C5 C51 1.437(4) no
C5 C6 1.440(4) no
C51 H51 0.95 no
C61 C66 1.394(4) no
C61 C62 1.398(4) no
C61 C67 1.513(4) no
C62 C63 1.380(4) no
C62 H62 0.95 no
C63 C64 1.382(4) no
C63 H63 0.95 no
C64 C65 1.384(4) no
C64 H64 0.95 no
C65 C66 1.388(4) no
C65 H65 0.95 no
C66 H66 0.95 no
C67 H67A 0.99 no
C67 H67B 0.99 no

loop_
_geom_hbond_atom_site_label_D
_geom_hbond_atom_site_label_H
_geom_hbond_atom_site_label_A
_geom_hbond_site_symmetry_A
_geom_hbond_distance_DH
_geom_hbond_distance_HA
_geom_hbond_distance_DA
_geom_hbond_angle_DHA
_geom_hbond_publ_flag
N2 H2A N3 2_755 0.88 2.14 3.020(3) 176 no
N61 H61 O51 . 1.03 1.97 2.727(3) 128 no
N61 H61 O51 2_565 1.03 2.10 2.953(3) 138 no

loop_
_geom_torsion_atom_site_label_1
_geom_torsion_atom_site_label_2
_geom_torsion_atom_site_label_3
_geom_torsion_atom_site_label_4
_geom_torsion
_geom_torsion_publ_flag
C6 N1 C2 N2 -178.3(2) no
C6 N1 C2 N3 0.2(4) no
C4 N3 C2 N2 178.8(2) no
C4 N3 C2 N1 0.3(4) no
C2 N3 C4 C5 -0.3(4) no
C2 N3 C4 Cl4 179.74(18) no
N3 C4 C5 C51 -179.0(3) no
Cl4 C4 C5 C51 0.9(4) no
N3 C4 C5 C6 -0.1(4) no
Cl4 C4 C5 C6 179.83(19) no
C67 N61 C6 N1 -4.5(4) no
C67 N61 C6 C5 175.2(2) no
C2 N1 C6 N61 179.0(2) no
C2 N1 C6 C5 -0.6(4) no
C4 C5 C6 N61 -179.1(2) no
C51 C5 C6 N61 -0.1(4) no
C4 C5 C6 N1 0.6(4) no
C51 C5 C6 N1 179.5(2) no
C4 C5 C51 O51 180.0(3) no
C6 C5 C51 O51 1.2(5) no
C66 C61 C62 C63 0.2(4) no
C67 C61 C62 C63 -178.9(2) no
C61 C62 C63 C64 0.1(4) no
C62 C63 C64 C65 -0.6(4) no
C63 C64 C65 C66 0.7(4) no
C64 C65 C66 C61 -0.4(4) no
C62 C61 C66 C65 0.0(4) no
C67 C61 C66 C65 179.1(2) no
C6 N61 C67 C61 -84.3(3) no
C66 C61 C67 N61 99.4(3) no
C62 C61 C67 N61 -81.5(3) no

loop_
_cod_related_entry_id
_cod_related_entry_database
_cod_related_entry_code
1 ChemSpider 30654521
